data_2011316
loop_
_publ_author_name
'Bryan, Jeffrey C.'
'Sachleben, Richard A.'

_publ_section_title
;
 Benzo-<i>cis</i>-cyclohexano-14-crown-4 and its lithium thiocyanate
 complex
;
_journal_issue 9
_journal_name_full 'Acta Crystallographica Section C'
_journal_page_first 1104
_journal_page_last 1106
_journal_paper_doi 10.1107/S0108270100009033
_journal_volume 56
_journal_year 2000
_chemical_formula_iupac '[Li(NCS)(C18 H26 O4 )]'
_chemical_formula_moiety 'C19 H26 Li N O4 S'
_chemical_formula_structural '(C18 H26 Li O4 1+), (C N S 1-)'
_chemical_formula_sum 'C19 H26 Li N O4 S'
_chemical_formula_weight 371.4
_chemical_name_common
;
 benzo,cis-cyclohexano-14-crown-4 lithium thiocyanate
;
_space_group_IT_number 14
_symmetry_cell_setting monoclinic
_symmetry_space_group_name_Hall '-P 2ybc'
_symmetry_space_group_name_H-M 'P 1 21/c 1'
_atom_type_scat_source
;International Tables for Crystallography (1992, Vol C,
 Tables 4.2.6.8 and 6.1.1.4)
;
_cell_angle_alpha 90.00
_cell_angle_beta 102.507(8)
_cell_angle_gamma 90.00
_cell_formula_units_Z 8
_cell_length_a 9.3885(8)
_cell_length_b 23.960(3)
_cell_length_c 17.744(2)
_cell_measurement_reflns_used 25
_cell_measurement_temperature 100(2)
_cell_measurement_theta_max 14.0
_cell_measurement_theta_min 10.1
_cell_volume 3896.8(7)
_computing_cell_refinement CAD4/PC
_computing_data_collection 'CAD4/PC (Nonius, 1996)'
_computing_data_reduction 'XCAD4 (Harms, 1995)'
_computing_molecular_graphics 'SHELXTL (Bruker, 1997)'
_computing_publication_material SHELXTL
_computing_structure_refinement 'SHELXL97 (Sheldrick, 1997)'
_computing_structure_solution 'SHELXS97 (Sheldrick, 1990)'
_diffrn_ambient_temperature 100(2)
_diffrn_measurement_device_type 'Nonius CAD4'
_diffrn_measurement_method \w-scans
_diffrn_radiation_monochromator graphite
_diffrn_radiation_source 'fine-focus sealed tube'
_diffrn_radiation_type MoK\a
_diffrn_radiation_wavelength .71073
_diffrn_reflns_av_R_equivalents .028
_diffrn_reflns_av_sigmaI/netI .054
_diffrn_reflns_limit_h_max 10
_diffrn_reflns_limit_h_min -11
_diffrn_reflns_limit_k_max 23
_diffrn_reflns_limit_k_min -28
_diffrn_reflns_limit_l_max 21
_diffrn_reflns_limit_l_min 0
_diffrn_reflns_number 10705
_diffrn_reflns_theta_max 25.0
_diffrn_reflns_theta_min 2.0
_diffrn_standards_decay_% 10
_diffrn_standards_interval_time 120
_diffrn_standards_number 3
_exptl_absorpt_coefficient_mu .189
_exptl_absorpt_correction_T_max .9615
_exptl_absorpt_correction_T_min .9034
_exptl_absorpt_correction_type none
_exptl_crystal_colour colourless
_exptl_crystal_density_diffrn 1.27
_exptl_crystal_density_meas ?
_exptl_crystal_density_method 'not measured'
_exptl_crystal_description fragment
_exptl_crystal_F_000 1584
_exptl_crystal_size_max .55
_exptl_crystal_size_mid .53
_exptl_crystal_size_min .21
_refine_diff_density_max .60
_refine_diff_density_min -.23
_refine_ls_extinction_method none
_refine_ls_goodness_of_fit_ref 1.01
_refine_ls_hydrogen_treatment noref
_refine_ls_matrix_type full
_refine_ls_number_parameters 469
_refine_ls_number_reflns 6837
_refine_ls_number_restraints 0
_refine_ls_restrained_S_all 1.01
_refine_ls_R_factor_all .093
_refine_ls_R_factor_gt .048
_refine_ls_shift/su_max <0.001
_refine_ls_shift/su_mean .000
_refine_ls_structure_factor_coef Fsqd
_refine_ls_weighting_details 'w = 1/[\s^2^(Fo^2^)+(0.0582P)^2^+2.7961P] where P=(Fo^2^+2Fc^2^)/3'
_refine_ls_weighting_scheme calc
_refine_ls_wR_factor_ref .135
_reflns_number_gt 4556
_reflns_number_total 6837
_reflns_threshold_expression I>2\s(I)
_cod_data_source_file fr1290.cif
_cod_data_source_block II
_cod_depositor_comments
;
The following automatic conversions were performed:
'_symmetry_cell_setting' value 'Monoclinic' changed to 'monoclinic'
according to '/home/saulius/struct/CIF-dictionaries/cif_core.dic'
dictionary named 'cif_core.dic' version 2.4.1 from 2010-06-29.

Automatic conversion script
Id: cif_fix_enum 1527 2010-12-29 10:47:43Z saulius 

The following automatic conversions were performed:

'_symmetry_cell_setting' value 'Monoclinic' changed to 'monoclinic'
according to /home/saulius/struct/CIF-dictionaries/cif_core.dic
dictionary named 'cif_core.dic' version 2.4.1 from 2010-06-29.

Automatic conversion script
Id: cif_fix_values 1715 2011-07-08 13:25:40Z adriana 

The following automatic conversions were performed:

'_exptl_crystal_density_meas' value 'not measured' was changed to '?'
- the value is perceived as not measured.

Automatic conversion script
Id: cif_fix_values 3008 2015-01-20 13:52:24Z robertas 
;
_cod_original_cell_volume 3896.7(7)
_cod_original_sg_symbol_H-M 'P 21/c'
_cod_database_code 2011316
_cod_database_fobs_code 2011316

loop_
_symmetry_equiv_pos_as_xyz
'x, y, z'
'-x, y+1/2, -z+1/2'
'-x, -y, -z'
'x, -y-1/2, z-1/2'

loop_
_atom_site_aniso_label
_atom_site_aniso_U_11
_atom_site_aniso_U_22
_atom_site_aniso_U_33
_atom_site_aniso_U_12
_atom_site_aniso_U_13
_atom_site_aniso_U_23
Li1 .031(2) .023(2) .026(2) -.0011(19) -.0012(19) -.0012(18)
Li2 .023(2) .030(3) .043(3) -.0028(19) .004(2) .007(2)
S1 .0297(4) .0454(5) .0409(4) .0019(3) -.0083(3) .0069(4)
C19 .0263(15) .0217(14) .0308(15) .0024(11) .0072(13) .0023(12)
N1 .0294(13) .0362(14) .0365(14) .0011(11) .0019(12) .0021(11)
S2 .0284(4) .0482(5) .0448(5) -.0078(4) -.0066(3) .0174(4)
C20 .0294(16) .0223(14) .0319(15) -.0029(12) .0095(13) .0038(12)
N2 .0257(14) .0322(14) .0525(16) -.0004(11) .0077(12) .0051(12)
O1 .0307(10) .0230(10) .0234(9) -.0075(8) .0004(8) .0000(8)
O2 .0306(10) .0285(10) .0243(10) -.0063(8) .0009(8) -.0010(8)
O3 .0356(11) .0274(11) .0290(10) .0036(8) .0074(8) .0002(8)
O4 .0286(10) .0285(10) .0260(10) -.0002(8) .0039(8) .0015(8)
O5 .0284(11) .0249(11) .0589(14) -.0003(8) .0092(10) .0079(10)
O6 .0314(11) .0268(11) .0389(12) .0049(9) .0017(9) -.0015(9)
O7 .0344(11) .0257(10) .0323(11) -.0100(8) .0034(9) -.0010(8)
O8 .0283(10) .0322(11) .0372(11) -.0023(9) .0042(9) .0099(9)
C1 .0222(13) .0181(13) .0304(15) .0006(11) .0008(11) -.0043(11)
C2 .0233(14) .0241(14) .0285(15) .0017(11) .0013(11) -.0051(12)
C3 .0309(16) .0280(15) .0361(17) -.0027(12) .0070(13) .0016(13)
C4 .0286(15) .0262(15) .0425(18) -.0045(12) .0014(13) -.0067(13)
C5 .0276(15) .0285(15) .0308(16) .0027(12) -.0025(12) -.0099(13)
C6 .0280(14) .0212(14) .0266(14) .0019(11) .0024(11) -.0024(11)
C7 .0428(18) .0431(19) .0329(17) -.0105(15) .0075(14) .0065(14)
C8 .0405(17) .0353(17) .0289(16) -.0019(14) .0055(13) .0062(13)
C9 .0445(18) .0404(18) .0292(16) .0035(14) .0134(14) .0071(14)
C10 .0258(15) .0305(15) .0320(16) -.0001(12) .0084(12) -.0034(12)
C11 .0206(13) .0277(15) .0350(16) -.0023(11) .0047(12) -.0061(12)
C12 .0308(16) .0262(15) .0456(18) -.0043(12) .0078(13) .0001(13)
C13 .0414(18) .0341(17) .053(2) -.0134(14) .0205(16) -.0148(15)
C14 .0383(18) .058(2) .0383(18) -.0164(16) .0157(15) -.0211(16)
C15 .0270(15) .054(2) .0261(15) -.0100(14) .0048(12) -.0055(14)
C16 .0442(17) .0245(15) .0331(16) -.0075(13) .0070(13) .0009(13)
C17 .0374(17) .0366(17) .0273(15) -.0096(13) .0084(13) .0039(13)
C18 .0333(16) .0286(15) .0270(15) -.0037(12) .0032(12) .0021(12)
C21 .0182(14) .0283(16) .056(2) -.0053(12) -.0029(13) .0015(15)
C22 .0166(13) .0302(16) .0508(19) .0016(12) -.0091(13) -.0141(15)
C23 .0338(17) .0408(19) .050(2) .0024(14) -.0131(15) -.0136(16)
C24 .0306(17) .0361(19) .066(2) .0053(14) -.0180(16) -.0194(17)
C25 .0298(17) .0292(17) .084(3) -.0004(14) -.0092(17) -.0116(19)
C26 .0228(15) .0294(17) .077(2) -.0030(13) -.0019(16) .0057(16)
C27 .0302(16) .0429(18) .0351(17) -.0018(14) -.0014(13) -.0073(14)
C28 .0359(16) .0385(17) .0294(16) -.0032(14) .0000(13) .0047(13)
C29 .0355(16) .0307(16) .0329(16) -.0037(13) .0041(13) .0070(13)
C30 .0272(15) .0250(15) .0336(16) -.0049(12) .0070(12) -.0026(12)
C31 .0196(14) .0244(14) .0424(17) -.0017(11) .0079(12) -.0007(12)
C32 .0322(16) .0338(17) .0366(17) .0004(13) -.0019(13) .0016(13)
C33 .0488(19) .0423(19) .0364(18) .0016(15) .0042(15) -.0052(14)
C34 .051(2) .0352(17) .0459(19) .0084(15) .0089(16) -.0047(15)
C35 .0313(16) .0322(16) .0410(18) .0048(13) .0037(13) .0046(13)
C36 .0353(17) .0415(18) .0415(18) .0015(14) .0114(14) .0116(15)
C37 .0397(18) .0435(19) .048(2) -.0001(15) .0155(15) .0151(16)
C38 .0383(18) .0340(18) .061(2) -.0017(14) .0164(16) .0196(16)

loop_
_atom_site_label
_atom_site_fract_x
_atom_site_fract_y
_atom_site_fract_z
_atom_site_U_iso_or_equiv
_atom_site_thermal_displace_type
_atom_site_occupancy
_atom_site_type_symbol
S1 1.07002(8) .36265(3) .92991(5) .0411(3) Uani 1.000 S
O1 .53461(19) .36230(7) .65305(10) .0265(6) Uani 1.000 O
O2 .47751(19) .30365(8) .76125(10) .0286(6) Uani 1.000 O
O3 .5040(2) .39743(8) .85237(11) .0306(6) Uani 1.000 O
O4 .58531(19) .46124(7) .75061(10) .0280(6) Uani 1.000 O
N1 .8078(3) .36083(10) .81923(14) .0348(8) Uani 1.000 N
C1 .4442(3) .31738(10) .62870(15) .0243(8) Uani 1.000 C
C2 .4119(3) .28536(11) .68888(15) .0260(8) Uani 1.000 C
C3 .3219(3) .23918(12) .67277(16) .0317(9) Uani 1.000 C
C4 .2627(3) .22553(12) .59615(17) .0334(9) Uani 1.000 C
C5 .2929(3) .25714(11) .53716(16) .0303(9) Uani 1.000 C
C6 .3850(3) .30355(11) .55319(15) .0258(8) Uani 1.000 C
C7 .4278(3) .27872(13) .82540(16) .0397(10) Uani 1.000 C
C8 .5138(3) .30413(12) .89906(16) .0352(10) Uani 1.000 C
C9 .4732(3) .36326(12) .91289(16) .0372(10) Uani 1.000 C
C10 .4898(3) .45609(11) .86247(16) .0291(9) Uani 1.000 C
C11 .4651(3) .48119(11) .78214(16) .0280(8) Uani 1.000 C
C12 .4532(3) .54445(11) .78656(18) .0343(9) Uani 1.000 C
C13 .5859(3) .57019(13) .83960(18) .0413(11) Uani 1.000 C
C14 .6104(3) .54395(14) .91964(17) .0437(11) Uani 1.000 C
C15 .6227(3) .48136(13) .91582(16) .0358(10) Uani 1.000 C
C16 .5888(3) .48377(12) .67631(16) .0341(9) Uani 1.000 C
C17 .6692(3) .44384(12) .63420(16) .0336(9) Uani 1.000 C
C18 .5765(3) .39576(11) .59412(16) .0301(9) Uani 1.000 C
C19 .9159(3) .36134(11) .86555(16) .0261(8) Uani 1.000 C
Li1 .6031(5) .37609(18) .7694(2) .0278(12) Uani 1.000 Li
S2 .48941(8) .63296(4) .61450(5) .0427(3) Uani 1.000 S
O5 1.0247(2) .53093(8) .76265(13) .0374(7) Uani 1.000 O
O6 1.0623(2) .57289(8) .63639(11) .0333(7) Uani 1.000 O
O7 1.1018(2) .67803(8) .69877(10) .0314(6) Uani 1.000 O
O8 1.1011(2) .63899(8) .83498(11) .0330(6) Uani 1.000 O
N2 .7815(3) .62691(10) .69357(15) .0369(8) Uani 1.000 N
C20 .6603(3) .62949(11) .66027(16) .0274(9) Uani 1.000 C
C21 1.0685(3) .49395(12) .71441(19) .0358(10) Uani 1.000 C
C22 1.0939(3) .51632(12) .64589(18) .0350(9) Uani 1.000 C
C23 1.1475(3) .48382(13) .59438(19) .0449(11) Uani 1.000 C
C24 1.1727(3) .42697(13) .6098(2) .0485(11) Uani 1.000 C
C25 1.1439(3) .40421(14) .6763(2) .0509(13) Uani 1.000 C
C26 1.0918(3) .43698(13) .7291(2) .0450(10) Uani 1.000 C
C27 1.0918(3) .60051(13) .56989(17) .0373(10) Uani 1.000 C
C28 1.0269(3) .65805(12) .56481(17) .0357(9) Uani 1.000 C
C29 1.1054(3) .69916(12) .62356(16) .0335(9) Uani 1.000 C
C30 1.1671(3) .71280(11) .76200(15) .0285(9) Uani 1.000 C
C31 1.2251(3) .67363(11) .82889(16) .0286(9) Uani 1.000 C
C32 1.2894(3) .70584(12) .90163(17) .0356(10) Uani 1.000 C
C33 1.1850(4) .74834(13) .92191(18) .0433(11) Uani 1.000 C
C34 1.1284(4) .78681(13) .85400(18) .0443(11) Uani 1.000 C
C35 1.0580(3) .75407(12) .78232(17) .0355(10) Uani 1.000 C
C36 1.1257(3) .60205(13) .89998(18) .0390(10) Uani 1.000 C
C37 1.0029(3) .56049(13) .88848(19) .0428(11) Uani 1.000 C
C38 1.0158(4) .51127(13) .83900(19) .0436(11) Uani 1.000 C
Li2 .9943(5) .61331(19) .7258(3) .0325(16) Uani 1.000 Li
H3 .300800 .217100 .713500 .0380 Uiso 1.000 H
H4 .200700 .193900 .584600 .0400 Uiso 1.000 H
H5 .251200 .247500 .485100 .0360 Uiso 1.000 H
H6 .406500 .325300 .512300 .0310 Uiso 1.000 H
H7A .443000 .237800 .825800 .0480 Uiso 1.000 H
H7B .322300 .286000 .820400 .0480 Uiso 1.000 H
H8A .499900 .280900 .943100 .0420 Uiso 1.000 H
H8B .618700 .303000 .897900 .0420 Uiso 1.000 H
H9A .368200 .365500 .913500 .0450 Uiso 1.000 H
H9B .530000 .376400 .963400 .0450 Uiso 1.000 H
H10 .401800 .463300 .884300 .0350 Uiso 1.000 H
H11 .372000 .466100 .750400 .0340 Uiso 1.000 H
H12A .442300 .560400 .734100 .0410 Uiso 1.000 H
H12B .364700 .554200 .805600 .0410 Uiso 1.000 H
H13A .571200 .610900 .843600 .0500 Uiso 1.000 H
H13B .673200 .564200 .817700 .0500 Uiso 1.000 H
H14A .700900 .559300 .952400 .0530 Uiso 1.000 H
H14B .528100 .553800 .943800 .0530 Uiso 1.000 H
H15A .632800 .465500 .968300 .0430 Uiso 1.000 H
H15B .711300 .471500 .897000 .0430 Uiso 1.000 H
H16A .638700 .520400 .682400 .0410 Uiso 1.000 H
H16B .488000 .489300 .646100 .0410 Uiso 1.000 H
H17A .753500 .428200 .671600 .0400 Uiso 1.000 H
H17B .708000 .465000 .595100 .0400 Uiso 1.000 H
H18A .488800 .410300 .558100 .0360 Uiso 1.000 H
H18B .633200 .373100 .564300 .0360 Uiso 1.000 H
H23 1.167100 .499800 .548700 .0540 Uiso 1.000 H
H24 1.209600 .404100 .574600 .0580 Uiso 1.000 H
H25 1.160000 .365500 .686200 .0610 Uiso 1.000 H
H26 1.072200 .420800 .774600 .0540 Uiso 1.000 H
H27A 1.048900 .579100 .522800 .0450 Uiso 1.000 H
H27B 1.198500 .603000 .574000 .0450 Uiso 1.000 H
H28A .924600 .655000 .570600 .0430 Uiso 1.000 H
H28B 1.024800 .673100 .512600 .0430 Uiso 1.000 H
H29A 1.207700 .703600 .618300 .0400 Uiso 1.000 H
H29B 1.056900 .736000 .615600 .0400 Uiso 1.000 H
H30 1.250300 .733800 .748500 .0340 Uiso 1.000 H
H31 1.302600 .649500 .815200 .0340 Uiso 1.000 H
H32A 1.317600 .679300 .945000 .0430 Uiso 1.000 H
H32B 1.378900 .725200 .894700 .0430 Uiso 1.000 H
H33A 1.235400 .770700 .966800 .0520 Uiso 1.000 H
H33B 1.102000 .728900 .936500 .0520 Uiso 1.000 H
H34A 1.210200 .809200 .843100 .0530 Uiso 1.000 H
H34B 1.056000 .812900 .867500 .0530 Uiso 1.000 H
H35A 1.024800 .780000 .738700 .0430 Uiso 1.000 H
H35B .971800 .733700 .791700 .0430 Uiso 1.000 H
H36A 1.129200 .623500 .948000 .0470 Uiso 1.000 H
H36B 1.219900 .582400 .904400 .0470 Uiso 1.000 H
H37A .994000 .546700 .939800 .0520 Uiso 1.000 H
H37B .911200 .580300 .865600 .0520 Uiso 1.000 H
H38A 1.104200 .489500 .862000 .0530 Uiso 1.000 H
H38B .929700 .486700 .835300 .0530 Uiso 1.000 H

loop_
_geom_angle_atom_site_label_1
_geom_angle_atom_site_label_2
_geom_angle_atom_site_label_3
_geom_angle
_geom_angle_publ_flag
C1 O1 C18 117.0(2) no
C1 O1 Li1 118.54(19) no
C18 O1 Li1 124.5(2) no
C2 O2 C7 116.6(2) no
C2 O2 Li1 117.63(18) no
C7 O2 Li1 124.19(19) no
C9 O3 C10 115.5(2) no
C9 O3 Li1 128.1(2) no
C10 O3 Li1 114.9(2) no
C11 O4 C16 114.0(2) no
C11 O4 Li1 107.84(19) no
C16 O4 Li1 120.22(18) no
C38 O5 Li2 124.7(2) no
C21 O5 C38 117.6(2) no
C21 O5 Li2 117.5(2) no
C27 O6 Li2 124.1(2) no
C22 O6 C27 118.5(2) no
C22 O6 Li2 117.1(2) no
C29 O7 Li2 128.5(2) no
C29 O7 C30 115.7(2) no
C30 O7 Li2 115.2(2) no
C31 O8 C36 114.9(2) no
C31 O8 Li2 109.5(2) no
C36 O8 Li2 122.0(2) no
C19 N1 Li1 159.4(3) no
C20 N2 Li2 165.4(3) no
O1 C1 C2 114.1(2) no
O1 C1 C6 125.7(2) no
C2 C1 C6 120.2(2) no
C1 C2 C3 120.3(2) no
O2 C2 C3 125.4(2) no
O2 C2 C1 114.3(2) no
C2 C3 C4 119.1(3) no
C3 C4 C5 120.8(3) no
C4 C5 C6 120.3(3) no
C1 C6 C5 119.4(2) no
O2 C7 C8 108.1(2) no
C7 C8 C9 114.6(2) no
O3 C9 C8 108.5(2) no
O3 C10 C11 105.8(2) no
O3 C10 C15 112.6(2) no
C11 C10 C15 111.4(2) no
O4 C11 C10 105.0(2) no
C10 C11 C12 110.1(2) no
O4 C11 C12 114.9(2) no
C11 C12 C13 112.1(2) no
C12 C13 C14 110.3(2) no
C13 C14 C15 111.5(2) no
C10 C15 C14 111.4(2) no
O4 C16 C17 109.3(2) no
C16 C17 C18 114.4(2) no
O1 C18 C17 107.5(2) no
S1 C19 N1 179.0(3) yes
C4 C3 H3 120.47 no
C2 C3 H3 120.42 no
C5 C4 H4 119.62 no
C3 C4 H4 119.63 no
C6 C5 H5 119.80 no
C4 C5 H5 119.88 no
C5 C6 H6 120.32 no
C1 C6 H6 120.27 no
O2 C7 H7A 110.07 no
H7A C7 H7B 108.34 no
C8 C7 H7B 110.11 no
O2 C7 H7B 110.05 no
C8 C7 H7A 110.13 no
C7 C8 H8B 108.62 no
H8A C8 H8B 107.61 no
C9 C8 H8A 108.65 no
C9 C8 H8B 108.56 no
C7 C8 H8A 108.64 no
H9A C9 H9B 108.39 no
C8 C9 H9A 109.99 no
C8 C9 H9B 110.01 no
O3 C9 H9B 109.95 no
O3 C9 H9A 109.96 no
O3 C10 H10 109.04 no
C15 C10 H10 109.00 no
C11 C10 H10 108.91 no
O4 C11 H11 108.86 no
C12 C11 H11 108.91 no
C10 C11 H11 108.84 no
C11 C12 H12B 109.19 no
C13 C12 H12B 109.20 no
C13 C12 H12A 109.22 no
C11 C12 H12A 109.22 no
H12A C12 H12B 107.81 no
C14 C13 H13A 109.56 no
C14 C13 H13B 109.57 no
C12 C13 H13B 109.58 no
C12 C13 H13A 109.63 no
H13A C13 H13B 108.12 no
C13 C14 H14B 109.31 no
C13 C14 H14A 109.32 no
H14A C14 H14B 107.95 no
C15 C14 H14A 109.37 no
C15 C14 H14B 109.35 no
C10 C15 H15A 109.34 no
H15A C15 H15B 108.01 no
C14 C15 H15A 109.39 no
C14 C15 H15B 109.33 no
C10 C15 H15B 109.36 no
C17 C16 H16B 109.75 no
C17 C16 H16A 109.86 no
H16A C16 H16B 108.34 no
O4 C16 H16B 109.83 no
O4 C16 H16A 109.79 no
C16 C17 H17B 108.72 no
C18 C17 H17B 108.64 no
H17A C17 H17B 107.55 no
C16 C17 H17A 108.69 no
C18 C17 H17A 108.64 no
O1 C18 H18B 110.25 no
H18A C18 H18B 108.44 no
O1 C18 H18A 110.21 no
C17 C18 H18A 110.27 no
C17 C18 H18B 110.19 no
S2 C20 N2 179.3(3) yes
O5 C21 C22 115.5(3) no
O5 C21 C26 125.2(3) no
C22 C21 C26 119.2(3) no
C21 C22 C23 121.1(3) no
O6 C22 C23 124.8(3) no
O6 C22 C21 114.1(3) no
C22 C23 C24 119.4(3) no
C23 C24 C25 119.7(3) no
C24 C25 C26 121.1(3) no
C21 C26 C25 119.3(3) no
O6 C27 C28 109.0(2) no
C27 C28 C29 115.3(2) no
O7 C29 C28 107.9(2) no
C31 C30 C35 111.2(2) no
O7 C30 C31 105.9(2) no
O7 C30 C35 111.7(2) no
O8 C31 C30 104.7(2) no
O8 C31 C32 114.0(2) no
C30 C31 C32 111.2(2) no
C31 C32 C33 112.8(2) no
C32 C33 C34 110.7(3) no
C33 C34 C35 111.4(3) no
C30 C35 C34 109.9(2) no
O8 C36 C37 108.3(2) no
C36 C37 C38 116.5(3) no
O5 C38 C37 108.7(2) no
C22 C23 H23 120.33 no
C24 C23 H23 120.23 no
C23 C24 H24 120.18 no
C25 C24 H24 120.07 no
C24 C25 H25 119.44 no
C26 C25 H25 119.47 no
C21 C26 H26 120.41 no
C25 C26 H26 120.27 no
C28 C27 H27A 109.86 no
O6 C27 H27B 109.90 no
H27A C27 H27B 108.29 no
C28 C27 H27B 109.87 no
O6 C27 H27A 109.92 no
H28A C28 H28B 107.49 no
C27 C28 H28A 108.42 no
C27 C28 H28B 108.42 no
C29 C28 H28B 108.48 no
C29 C28 H28A 108.46 no
O7 C29 H29B 110.17 no
C28 C29 H29B 110.10 no
O7 C29 H29A 110.13 no
H29A C29 H29B 108.45 no
C28 C29 H29A 110.13 no
C31 C30 H30 109.35 no
O7 C30 H30 109.30 no
C35 C30 H30 109.28 no
C32 C31 H31 108.99 no
O8 C31 H31 108.96 no
C30 C31 H31 108.92 no
C31 C32 H32A 109.02 no
C31 C32 H32B 109.00 no
H32A C32 H32B 107.84 no
C33 C32 H32B 109.01 no
C33 C32 H32A 109.05 no
C34 C33 H33B 109.47 no
C32 C33 H33B 109.49 no
C32 C33 H33A 109.54 no
H33A C33 H33B 108.08 no
C34 C33 H33A 109.49 no
C33 C34 H34A 109.33 no
C33 C34 H34B 109.37 no
C35 C34 H34A 109.38 no
C35 C34 H34B 109.37 no
H34A C34 H34B 107.91 no
H35A C35 H35B 108.11 no
C30 C35 H35A 109.69 no
C30 C35 H35B 109.65 no
C34 C35 H35B 109.72 no
C34 C35 H35A 109.71 no
O8 C36 H36B 110.07 no
H36A C36 H36B 108.44 no
O8 C36 H36A 109.99 no
C37 C36 H36B 109.96 no
C37 C36 H36A 110.02 no
C38 C37 H37A 108.17 no
C36 C37 H37B 108.14 no
C36 C37 H37A 108.15 no
C38 C37 H37B 108.19 no
H37A C37 H37B 107.36 no
O5 C38 H38B 109.97 no
C37 C38 H38B 109.87 no
O5 C38 H38A 110.03 no
H38A C38 H38B 108.26 no
C37 C38 H38A 109.98 no
O4 Li1 N1 107.0(2) yes
O2 Li1 O3 85.21(19) yes
O2 Li1 O4 141.7(3) yes
O2 Li1 N1 111.0(2) yes
O3 Li1 O4 80.20(17) yes
O3 Li1 N1 106.59(19) yes
O1 Li1 O3 134.2(3) yes
O1 Li1 O4 89.99(16) yes
O1 Li1 N1 119.0(2) yes
O1 Li1 O2 75.34(15) yes
O5 Li2 O7 141.5(3) yes
O5 Li2 O8 89.0(2) yes
O5 Li2 O6 75.72(18) yes
O6 Li2 O7 85.5(2) yes
O6 Li2 O8 133.4(3) yes
O6 Li2 N2 108.3(3) yes
O7 Li2 O8 79.85(19) yes
O7 Li2 N2 109.8(2) yes
O8 Li2 N2 118.3(3) yes
O5 Li2 N2 107.9(2) yes

loop_
_geom_bond_atom_site_label_1
_geom_bond_atom_site_label_2
_geom_bond_site_symmetry_1
_geom_bond_site_symmetry_2
_geom_bond_distance
_geom_bond_publ_flag
S1 C19 . . 1.638(3) no
S2 C20 . . 1.636(3) no
O1 C18 . . 1.438(3) no
O1 Li1 . . 2.052(4) yes
O1 C1 . . 1.381(3) no
O2 C7 . . 1.449(3) no
O2 Li1 . . 2.086(5) yes
O2 C2 . . 1.370(3) no
O3 C9 . . 1.429(3) no
O3 Li1 . . 1.972(5) yes
O3 C10 . . 1.427(3) no
O4 C11 . . 1.445(3) no
O4 Li1 . . 2.068(5) yes
O4 C16 . . 1.432(3) no
O5 Li2 . . 2.079(5) no
O5 C38 . . 1.454(4) yes
O5 C21 . . 1.356(4) no
O6 C22 . . 1.390(3) no
O6 C27 . . 1.431(4) no
O6 Li2 . . 2.074(5) no
O7 C29 . . 1.435(3) yes
O7 Li2 . . 1.965(5) no
O7 C30 . . 1.425(3) no
O8 C36 . . 1.432(4) no
O8 C31 . . 1.453(3) no
O8 Li2 . . 2.073(5) yes
N1 C19 . . 1.159(4) no
N1 Li1 . . 1.968(5) yes
N2 C20 . . 1.165(4) no
N2 Li2 . . 1.982(6) yes
C1 C2 . . 1.400(4) no
C1 C6 . . 1.375(4) no
C2 C3 . . 1.384(4) no
C3 C4 . . 1.392(4) no
C4 C5 . . 1.370(4) no
C5 C6 . . 1.399(4) no
C7 C8 . . 1.508(4) no
C8 C9 . . 1.501(4) no
C10 C11 . . 1.518(4) no
C10 C15 . . 1.519(4) no
C11 C12 . . 1.523(4) no
C12 C13 . . 1.520(4) no
C13 C14 . . 1.524(4) no
C14 C15 . . 1.507(5) no
C16 C17 . . 1.513(4) no
C17 C18 . . 1.524(4) no
C3 H3 . . .9505 no
C4 H4 . . .9505 no
C5 H5 . . .9504 no
C6 H6 . . .9498 no
C7 H7A . . .9906 no
C7 H7B . . .9906 no
C8 H8B . . .9899 no
C8 H8A . . .9908 no
C9 H9B . . .9898 no
C9 H9A . . .9896 no
C10 H10 . . 1.0005 no
C11 H11 . . .9993 no
C12 H12A . . .9908 no
C12 H12B . . .9903 no
C13 H13A . . .9898 no
C13 H13B . . .9906 no
C14 H14A . . .9905 no
C14 H14B . . .9899 no
C15 H15A . . .9911 no
C15 H15B . . .9897 no
C16 H16A . . .9897 no
C16 H16B . . .9903 no
C17 H17A . . .9898 no
C17 H17B . . .9902 no
C18 H18A . . .9899 no
C18 H18B . . .9900 no
C21 C22 . . 1.396(4) no
C21 C26 . . 1.398(4) no
C22 C23 . . 1.376(4) no
C23 C24 . . 1.399(4) no
C24 C25 . . 1.379(5) no
C25 C26 . . 1.390(5) no
C27 C28 . . 1.502(4) no
C28 C29 . . 1.506(4) no
C30 C31 . . 1.519(4) no
C30 C35 . . 1.522(4) no
C31 C32 . . 1.513(4) no
C32 C33 . . 1.510(5) no
C33 C34 . . 1.519(4) no
C34 C35 . . 1.518(4) no
C36 C37 . . 1.504(4) no
C37 C38 . . 1.491(5) no
C23 H23 . . .9498 no
C24 H24 . . .9508 no
C25 H25 . . .9500 no
C26 H26 . . .9488 no
C27 H27A . . .9888 no
C27 H27B . . .9903 no
C28 H28A . . .9905 no
C28 H28B . . .9903 no
C29 H29A . . .9906 no
C29 H29B . . .9892 no
C30 H30 . . 1.0009 no
C31 H31 . . .9996 no
C32 H32A . . .9892 no
C32 H32B . . .9905 no
C33 H33A . . .9910 no
C33 H33B . . .9892 no
C34 H34A . . .9896 no
C34 H34B . . .9903 no
C35 H35A . . .9888 no
C35 H35B . . .9895 no
C36 H36A . . .9895 no
C36 H36B . . .9899 no
C37 H37A . . .9891 no
C37 H37B . . .9899 no
C38 H38A . . .9903 no
C38 H38B . . .9906 no

loop_
_geom_hbond_atom_site_label_D
_geom_hbond_atom_site_label_H
_geom_hbond_atom_site_label_A
_geom_hbond_site_symmetry_A
_geom_hbond_distance_DH
_geom_hbond_distance_HA
_geom_hbond_distance_DA
_geom_hbond_angle_DHA
_geom_hbond_publ_flag
C6 H6 S2 3_666 .95 2.82 3.752(3) 166 no
C7 H7A S2 2_646 .99 2.75 3.685(3) 158 no
C9 H9A S1 1_455 .99 2.88 3.862(3) 173 no
C12 H12A S2 . .99 2.85 3.793(3) 159 no
C27 H27B S2 1_655 .99 2.76 3.726(3) 164 no

loop_
_geom_torsion_atom_site_label_1
_geom_torsion_atom_site_label_2
_geom_torsion_atom_site_label_3
_geom_torsion_atom_site_label_4
_geom_torsion
_geom_torsion_publ_flag
O1 C1 C2 C3 179.7(3) no
O1 C1 C2 O2 -1(3) yes
O1 C1 C6 C5 -178.9(3) no
C1 C2 C3 C4 -.8(4) no
C1 C2 O2 C7 169.1(2) yes
C2 C1 C6 C5 -.3(4) no
C2 C3 C4 C5 .1(5) no
C2 O2 C7 C8 179.6(2) yes
O2 C2 C3 C4 -180(3) no
O2 C7 C8 C9 72.9(3) yes
C3 C4 C5 C6 .5(4) no
C4 C5 C6 C1 -.4(4) no
C6 C1 C2 C3 .9(4) no
C6 C1 C2 O2 -179.9(2) no
C7 C8 C9 O3 -62.8(3) yes
C7 O2 C2 C3 -11.7(4) no
C8 C9 O3 C10 -172(2) yes
C9 O3 C10 C11 -157.3(2) yes
C9 O3 C10 C15 80.8(3) no
O3 C10 C11 C12 -178.2(2) no
O3 C10 C11 O4 -54(3) yes
O3 C10 C15 C14 174.8(2) no
C10 C11 C12 C13 55.9(3) no
C10 C11 O4 C16 -175.5(2) yes
C11 C10 C15 C14 56.2(3) no
C11 C12 C13 C14 -55.6(3) no
C11 O4 C16 C17 -155(2) yes
O4 C11 C12 C13 -62.5(3) no
O4 C16 C17 C18 82.2(3) yes
C12 C13 C14 C15 55.2(3) no
C13 C14 C15 C10 -55.8(3) no
C15 C10 C11 C12 -55.5(3) no
C15 C10 C11 O4 68.7(3) no
C16 C17 C18 O1 -64.4(3) yes
C16 O4 C11 C12 -54.3(3) no
C17 C18 O1 C1 177.4(2) yes
C18 O1 C1 C2 177.8(2) yes
C18 O1 C1 C6 -3.5(4) no
O5 C21 C22 C23 175.9(3) no
O5 C21 C22 O6 -3.3(4) yes
O5 C21 C26 C25 -176.7(3) no
C21 C22 C23 C24 2(5) no
C21 C22 O6 C27 176.8(2) yes
C22 C21 C26 C25 1.9(4) no
C22 C23 C24 C25 -.1(5) no
C22 O6 C27 C28 170.7(2) yes
O6 C22 C23 C24 -178.9(3) no
O6 C27 C28 C29 72.7(3) yes
C23 C24 C25 C26 -.8(5) no
C24 C25 C26 C21 -.1(5) no
C26 C21 C22 C23 -2.9(5) no
C26 C21 C22 O6 177.9(3) no
C27 C28 C29 O7 -60.8(3) yes
C27 O6 C22 C23 -2.3(4) no
C28 C29 O7 C30 -177.9(2) yes
C29 O7 C30 C31 -149.9(2) yes
C29 O7 C30 C35 88.9(3) no
O7 C30 C31 C32 -176.5(2) no
O7 C30 C31 O8 -53(3) yes
O7 C30 C35 C34 175.2(2) no
C30 C31 C32 C33 53.5(3) no
C30 C31 O8 C36 -173.9(2) yes
C31 C30 C35 C34 57.1(3) no
C31 C32 C33 C34 -53.7(3) no
C31 O8 C36 C37 -167.1(2) yes
O8 C31 C32 C33 -64.6(3) no
O8 C36 C37 C38 82.8(3) yes
C32 C33 C34 C35 55.8(4) no
C33 C34 C35 C30 -57.6(4) no
C35 C30 C31 C32 -54.9(3) no
C35 C30 C31 O8 68.6(3) no
C36 C37 C38 O5 -59.6(4) yes
C36 O8 C31 C32 -52.2(3) no
C37 C38 O5 C21 166(3) yes
C38 O5 C21 C22 -171.9(3) yes
C38 O5 C21 C26 6.8(4) no
